data_7226085
loop_
_publ_author_name
'Huo, Jian Zhong'
'Su, Xiu Mei'
'Wu, Xiang Xia'
'Liu, Yuan Yuan'
'Ding, Bin'

_publ_section_title
;
 Hydrothermal synthesis and characterization of a series of luminescent
 Ag(i) coordination polymers with two new multidentate
 bis-(1,2,3-triazole) ligands: structural diversity, polymorphism and
 photoluminescent sensing
;
_journal_issue 35
_journal_name_full CrystEngComm
_journal_page_first 6640
_journal_paper_doi 10.1039/C6CE01275B
_journal_volume 18
_journal_year 2016
_chemical_formula_sum 'C24 H36 Ag2 B2 F8 N18'
_chemical_formula_weight 966.07
_chemical_name_systematic
; 
 ? 
;
_space_group_crystal_system triclinic
_space_group_IT_number 2
_space_group_name_Hall '-P 1'
_space_group_name_H-M_alt 'P -1'
_symmetry_space_group_name_Hall '-P 1'
_symmetry_space_group_name_H-M 'P -1'
_atom_sites_solution_hydrogens geom
_atom_sites_solution_primary direct
_atom_sites_solution_secondary difmap
_audit_creation_method SHELXL-97
_audit_update_record
;
2016-05-24 deposited with the CCDC.
2016-07-18 downloaded from the CCDC.
;
_cell_angle_alpha 110.593(4)
_cell_angle_beta 98.841(4)
_cell_angle_gamma 103.512(4)
_cell_formula_units_Z 1
_cell_length_a 7.5701(3)
_cell_length_b 10.9940(5)
_cell_length_c 12.2207(6)
_cell_measurement_reflns_used 2890
_cell_measurement_temperature 293(2)
_cell_measurement_theta_max 26.1850
_cell_measurement_theta_min 4.0360
_cell_volume 894.11(8)
_computing_cell_refinement 'CrysAlisPro 1.171.38.41 (Rigaku OD, 2015)'
_computing_data_collection 'CrysAlisPro 1.171.38.41 (Rigaku OD, 2015)'
_computing_data_reduction 'CrysAlisPro 1.171.38.41 (Rigaku OD, 2015)'
_computing_molecular_graphics 'Olex2 (Dolomanov et al., 2009)'
_computing_publication_material 'Olex2 (Dolomanov et al., 2009)'
_computing_structure_refinement 'ShelXL (Sheldrick, 2015)'
_computing_structure_solution 'ShelXL (Sheldrick, 2015)'
_diffrn_ambient_temperature 293(2)
_diffrn_measured_fraction_theta_full 0.997
_diffrn_measured_fraction_theta_max 0.997
_diffrn_measurement_device_type 'SuperNova, Dual, Cu at zero, AtlasS2'
_diffrn_measurement_method '\w scans'
_diffrn_radiation_monochromator graphite
_diffrn_radiation_source 'fine-focus sealed tube'
_diffrn_radiation_type MoK\a
_diffrn_radiation_wavelength 0.71073
_diffrn_reflns_av_R_equivalents 0.0456
_diffrn_reflns_av_sigmaI/netI 0.0698
_diffrn_reflns_limit_h_max 9
_diffrn_reflns_limit_h_min -8
_diffrn_reflns_limit_k_max 13
_diffrn_reflns_limit_k_min -12
_diffrn_reflns_limit_l_max 14
_diffrn_reflns_limit_l_min -14
_diffrn_reflns_number 6887
_diffrn_reflns_theta_full 25.01
_diffrn_reflns_theta_max 25.01
_diffrn_reflns_theta_min 3.43
_exptl_absorpt_coefficient_mu 1.185
_exptl_crystal_colour Colorless
_exptl_crystal_density_diffrn 1.794
_exptl_crystal_density_method 'not measured'
_exptl_crystal_description Block
_exptl_crystal_F_000 482
_exptl_crystal_size_max 0.22
_exptl_crystal_size_mid 0.2
_exptl_crystal_size_min 0.18
_refine_diff_density_max 1.627
_refine_diff_density_min -1.335
_refine_diff_density_rms 0.136
_refine_ls_extinction_method none
_refine_ls_goodness_of_fit_ref 1.029
_refine_ls_hydrogen_treatment mixed
_refine_ls_matrix_type full
_refine_ls_number_parameters 257
_refine_ls_number_reflns 3142
_refine_ls_number_restraints 78
_refine_ls_restrained_S_all 1.602
_refine_ls_R_factor_all 0.0742
_refine_ls_R_factor_gt 0.0618
_refine_ls_shift/su_max 0.000
_refine_ls_shift/su_mean 0.000
_refine_ls_structure_factor_coef Fsqd
_refine_ls_weighting_details 'calc w=1/[\s^2^(Fo^2^)+(0.0803P)^2^+2.9509P] where P=(Fo^2^+2Fc^2^)/3'
_refine_ls_weighting_scheme calc
_refine_ls_wR_factor_gt 0.1484
_refine_ls_wR_factor_ref 0.1612
_reflns_number_gt 2587
_reflns_number_total 3142
_reflns_threshold_expression >2sigma(I)
_cod_data_source_file c6ce01275b2.cif
_cod_data_source_block 3
_cod_depositor_comments 'Adding full bibliography for 7226081--7226085.cif.'
_cod_original_cell_volume 894.10(7)
_cod_database_code 7226085

loop_
_symmetry_equiv_pos_as_xyz
'x, y, z'
'-x, -y, -z'

loop_
_atom_site_label
_atom_site_type_symbol
_atom_site_fract_x
_atom_site_fract_y
_atom_site_fract_z
_atom_site_U_iso_or_equiv
_atom_site_adp_type
_atom_site_occupancy
_atom_site_symmetry_multiplicity
_atom_site_calc_flag
_atom_site_refinement_flags
_atom_site_disorder_assembly
_atom_site_disorder_group
Ag01 Ag 0.54827(11) 0.37936(9) 0.35035(7) 0.0386(4) Uani 1 1 d . . .
N1 N 0.3554(11) 0.5059(8) 0.3498(7) 0.0295(18) Uani 1 1 d . A .
N2 N 0.2835(13) 0.5572(10) 0.4406(8) 0.040(2) Uani 1 1 d . . .
N8 N 0.8517(13) 0.2904(9) 0.2235(7) 0.035(2) Uani 1 1 d . . .
F3 F -0.0477(11) 0.7672(11) 0.1704(8) 0.082(3) Uani 1 1 d . . .
N9 N 0.9162(11) 0.2710(9) 0.1254(7) 0.0295(19) Uani 1 1 d . . .
N7 N 0.7315(12) 0.3583(9) 0.2178(7) 0.0326(19) Uani 1 1 d . . .
F1 F -0.3191(13) 0.6949(10) 0.2145(8) 0.080(2) Uani 1 1 d U . .
N3 N 0.1741(13) 0.6225(10) 0.4050(8) 0.042(2) Uani 1 1 d DU . .
N4 N -0.3618(13) 0.9091(9) 0.6128(8) 0.043(2) Uani 1 1 d D . .
F2 F -0.2875(15) 0.8366(11) 0.1148(10) 0.096(3) Uani 1 1 d . . .
N5 N -0.3602(15) 1.0357(10) 0.6344(9) 0.047(2) Uani 1 1 d . A .
N6 N -0.4399(14) 0.8545(10) 0.6820(8) 0.041(2) Uani 1 1 d . . .
F4 F -0.2872(16) 0.6234(10) 0.0232(8) 0.088(3) Uani 1 1 d . . .
C2 C 0.2939(14) 0.5415(11) 0.2609(8) 0.031(2) Uani 1 1 d . . .
H2 H 0.3254 0.5181 0.1873 0.037 Uiso 1 1 calc R A .
C11 C 1.0426(15) 0.1878(11) 0.1006(9) 0.037(2) Uani 1 1 d . . .
H11A H 1.1029 0.1848 0.1752 0.044 Uiso 1 1 calc R . .
H11B H 1.1399 0.2295 0.0700 0.044 Uiso 1 1 calc R . .
C1 C 0.1795(15) 0.6163(11) 0.2943(9) 0.034(2) Uani 1 1 d . A .
H1 H 0.1179 0.6551 0.2504 0.040 Uiso 1 1 calc R . .
C12 C 0.9369(15) 0.0443(12) 0.0093(10) 0.039(3) Uani 1 1 d . . .
H12A H 0.8334 0.0051 0.0370 0.047 Uiso 1 1 calc R . .
H12B H 0.8847 0.0468 -0.0673 0.047 Uiso 1 1 calc R . .
C10 C 0.7193(16) 0.3820(12) 0.1160(9) 0.040(3) Uani 1 1 d . . .
H10 H 0.6446 0.4287 0.0915 0.049 Uiso 1 1 calc R . .
C9 C 0.8356(16) 0.3252(13) 0.0563(9) 0.041(3) Uani 1 1 d . . .
H9 H 0.8557 0.3239 -0.0172 0.049 Uiso 1 1 calc R . .
C8 C -0.4429(15) 1.0653(12) 0.7241(11) 0.043(3) Uani 1 1 d . . .
H8 H -0.4644 1.1482 0.7613 0.051 Uiso 1 1 calc R A .
C7 C -0.4916(16) 0.9552(12) 0.7534(10) 0.041(3) Uani 1 1 d . A .
H7 H -0.5514 0.9512 0.8137 0.050 Uiso 1 1 calc R . .
C6 C -0.2553(18) 0.838(2) 0.5308(13) 0.041(4) Uani 0.654(11) 1 d PDU A 1
H6A H -0.3077 0.7401 0.5061 0.049 Uiso 0.654(11) 1 calc PR A 1
H6B H -0.2737 0.8562 0.4585 0.049 Uiso 0.654(11) 1 calc PR A 1
C5 C -0.0516(17) 0.8793(15) 0.5859(12) 0.035(3) Uani 0.654(11) 1 d PDU A 1
H5A H -0.0344 0.8550 0.6549 0.042 Uiso 0.654(11) 1 calc PR A 1
H5B H -0.0024 0.9780 0.6163 0.042 Uiso 0.654(11) 1 calc PR A 1
C3' C 0.172(3) 0.792(2) 0.523(2) 0.042(4) Uani 0.346(11) 1 d PDU A 2
H3'A H 0.1971 0.7991 0.6054 0.051 Uiso 0.346(11) 1 calc PR A 2
H3'B H 0.2472 0.8729 0.5168 0.051 Uiso 0.346(11) 1 calc PR A 2
B1 B -0.236(2) 0.7329(15) 0.1350(13) 0.044(3) Uani 1 1 d . . .
C4 C 0.067(2) 0.8181(13) 0.5042(13) 0.034(3) Uani 0.654(11) 1 d PDU A 1
H4A H 0.0316 0.8255 0.4276 0.040 Uiso 0.654(11) 1 calc PR A 1
H4B H 0.1982 0.8719 0.5416 0.040 Uiso 0.654(11) 1 calc PR A 1
C5' C -0.142(3) 0.802(3) 0.547(2) 0.035(3) Uani 0.346(11) 1 d PDU A 2
H5'A H -0.0565 0.8871 0.6103 0.042 Uiso 0.346(11) 1 calc PR A 2
H5'B H -0.1771 0.7391 0.5848 0.042 Uiso 0.346(11) 1 calc PR A 2
C3 C 0.047(2) 0.6730(14) 0.4800(14) 0.042(4) Uani 0.654(11) 1 d PDU A 1
H3A H -0.0820 0.6175 0.4380 0.051 Uiso 0.654(11) 1 calc PR A 1
H3B H 0.0777 0.6639 0.5562 0.051 Uiso 0.654(11) 1 calc PR A 1
C4' C -0.039(3) 0.745(3) 0.4575(19) 0.034(3) Uani 0.346(11) 1 d PDU A 2
H4'A H -0.0555 0.7772 0.3933 0.040 Uiso 0.346(11) 1 calc PR A 2
H4'B H -0.0876 0.6462 0.4219 0.040 Uiso 0.346(11) 1 calc PR A 2
C6' C -0.316(4) 0.831(4) 0.5001(17) 0.041(4) Uani 0.346(11) 1 d PDU A 2
H6'A H -0.2918 0.8846 0.4528 0.049 Uiso 0.346(11) 1 calc PR A 2
H6'B H -0.4173 0.7466 0.4508 0.049 Uiso 0.346(11) 1 calc PR A 2

loop_
_atom_site_aniso_label
_atom_site_aniso_U_11
_atom_site_aniso_U_22
_atom_site_aniso_U_33
_atom_site_aniso_U_23
_atom_site_aniso_U_13
_atom_site_aniso_U_12
Ag01 0.0455(6) 0.0446(6) 0.0392(5) 0.0166(4) 0.0204(4) 0.0327(5)
N1 0.032(5) 0.031(5) 0.030(4) 0.009(4) 0.014(4) 0.018(4)
N2 0.051(6) 0.051(6) 0.032(4) 0.019(4) 0.014(4) 0.038(5)
N8 0.042(5) 0.042(5) 0.033(4) 0.018(4) 0.019(4) 0.026(4)
F3 0.050(5) 0.142(9) 0.090(6) 0.078(6) 0.025(4) 0.039(5)
N9 0.032(5) 0.039(5) 0.024(4) 0.013(4) 0.011(3) 0.021(4)
N7 0.039(5) 0.034(5) 0.034(4) 0.014(4) 0.020(4) 0.022(4)
F1 0.080(3) 0.079(3) 0.080(3) 0.0305(17) 0.0283(16) 0.0229(16)
N3 0.052(5) 0.055(5) 0.037(4) 0.020(4) 0.019(4) 0.042(4)
N4 0.064(7) 0.029(5) 0.034(5) 0.006(4) 0.020(5) 0.015(5)
F2 0.105(8) 0.103(8) 0.145(9) 0.079(7) 0.079(7) 0.075(7)
N5 0.055(6) 0.038(6) 0.046(5) 0.015(5) 0.010(5) 0.017(5)
N6 0.056(6) 0.037(5) 0.036(5) 0.009(4) 0.022(4) 0.026(5)
F4 0.121(8) 0.068(6) 0.062(5) 0.020(5) 0.020(5) 0.018(6)
C2 0.034(6) 0.033(6) 0.024(5) 0.007(4) 0.013(4) 0.012(5)
C11 0.036(6) 0.046(7) 0.032(5) 0.009(5) 0.013(4) 0.024(5)
C1 0.044(6) 0.041(6) 0.027(5) 0.016(5) 0.013(4) 0.025(5)
C12 0.035(6) 0.045(7) 0.038(6) 0.013(5) 0.013(5) 0.020(5)
C10 0.047(7) 0.049(7) 0.037(6) 0.022(5) 0.015(5) 0.026(6)
C9 0.046(7) 0.059(8) 0.028(5) 0.021(5) 0.018(5) 0.023(6)
C8 0.033(6) 0.033(6) 0.054(7) 0.009(5) 0.005(5) 0.014(5)
C7 0.037(6) 0.040(7) 0.041(6) 0.005(5) 0.015(5) 0.016(5)
C6 0.045(6) 0.040(5) 0.035(6) 0.011(4) 0.015(5) 0.012(4)
C5 0.038(6) 0.036(6) 0.035(5) 0.013(4) 0.012(4) 0.017(4)
C3' 0.047(6) 0.051(6) 0.040(5) 0.020(4) 0.017(4) 0.029(4)
B1 0.046(8) 0.046(8) 0.062(8) 0.030(7) 0.036(7) 0.029(7)
C4 0.034(6) 0.031(5) 0.035(5) 0.010(4) 0.006(4) 0.016(4)
C5' 0.038(6) 0.036(6) 0.035(5) 0.013(4) 0.012(4) 0.017(4)
C3 0.047(6) 0.051(6) 0.040(5) 0.020(4) 0.017(4) 0.029(4)
C4' 0.034(6) 0.031(5) 0.035(5) 0.010(4) 0.006(4) 0.016(4)
C6' 0.045(6) 0.040(5) 0.035(6) 0.011(4) 0.015(5) 0.012(4)

loop_
_atom_type_symbol
_atom_type_description
_atom_type_scat_dispersion_real
_atom_type_scat_dispersion_imag
_atom_type_scat_source
C C 0.0033 0.0016 'International Tables Vol C Tables 4.2.6.8 and 6.1.1.4'
H H 0.0000 0.0000 'International Tables Vol C Tables 4.2.6.8 and 6.1.1.4'
Ag Ag -0.8971 1.1015 'International Tables Vol C Tables 4.2.6.8 and 6.1.1.4'
B B 0.0013 0.0007 'International Tables Vol C Tables 4.2.6.8 and 6.1.1.4'
F F 0.0171 0.0103 'International Tables Vol C Tables 4.2.6.8 and 6.1.1.4'
N N 0.0061 0.0033 'International Tables Vol C Tables 4.2.6.8 and 6.1.1.4'

loop_
_geom_angle_atom_site_label_1
_geom_angle_atom_site_label_2
_geom_angle_atom_site_label_3
_geom_angle
_geom_angle_site_symmetry_1
_geom_angle_site_symmetry_3
N1 Ag01 N7 118.5(3) . .
N1 Ag01 N6 122.9(3) . 2_566
N7 Ag01 N6 97.8(3) . 2_566
N1 Ag01 N2 108.7(3) . 2_666
N7 Ag01 N2 114.6(3) . 2_666
N6 Ag01 N2 91.4(3) 2_566 2_666
N2 N1 C2 108.9(8) . .
N2 N1 Ag01 124.0(6) . .
C2 N1 Ag01 127.1(6) . .
N1 N2 N3 106.0(7) . .
N1 N2 Ag01 121.4(6) . 2_666
N3 N2 Ag01 125.1(6) . 2_666
N7 N8 N9 106.8(7) . .
N8 N9 C9 110.5(8) . .
N8 N9 C11 119.8(8) . .
C9 N9 C11 129.3(8) . .
N8 N7 C10 109.6(8) . .
N8 N7 Ag01 118.1(6) . .
C10 N7 Ag01 131.2(7) . .
N2 N3 C1 111.3(8) . .
N2 N3 C3 119.2(9) . .
C1 N3 C3 129.0(10) . .
N2 N3 C3' 117.8(11) . .
C1 N3 C3' 117.4(12) . .
C3 N3 C3' 42.2(9) . .
N5 N4 N6 115.7(8) . .
N5 N4 C6' 118.2(18) . .
N6 N4 C6' 124.8(19) . .
N5 N4 C6 122.7(12) . .
N6 N4 C6 120.8(11) . .
C6' N4 C6 20.0(9) . .
N4 N5 C8 103.1(9) . .
C7 N6 N4 102.7(9) . .
C7 N6 Ag01 126.2(8) . 2_566
N4 N6 Ag01 128.7(6) . 2_566
N1 C2 C1 109.4(8) . .
N1 C2 H2 125.3 . .
C1 C2 H2 125.3 . .
N9 C11 C12 111.2(8) . .
N9 C11 H11A 109.4 . .
C12 C11 H11A 109.4 . .
N9 C11 H11B 109.4 . .
C12 C11 H11B 109.4 . .
H11A C11 H11B 108.0 . .
N3 C1 C2 104.4(9) . .
N3 C1 H1 127.8 . .
C2 C1 H1 127.8 . .
C12 C12 C11 111.3(11) 2_755 .
C12 C12 H12A 109.4 2_755 .
C11 C12 H12A 109.4 . .
C12 C12 H12B 109.4 2_755 .
C11 C12 H12B 109.4 . .
H12A C12 H12B 108.0 . .
N7 C10 C9 107.4(10) . .
N7 C10 H10 126.3 . .
C9 C10 H10 126.3 . .
N9 C9 C10 105.7(9) . .
N9 C9 H9 127.2 . .
C10 C9 H9 127.2 . .
N5 C8 C7 109.4(10) . .
N5 C8 H8 125.3 . .
C7 C8 H8 125.3 . .
N6 C7 C8 109.1(10) . .
N6 C7 H7 125.4 . .
C8 C7 H7 125.4 . .
C5 C6 N4 114.2(10) . .
C5 C6 H6A 108.7 . .
N4 C6 H6A 108.7 . .
C5 C6 H6B 108.7 . .
N4 C6 H6B 108.7 . .
H6A C6 H6B 107.6 . .
C6 C5 C4 116.8(10) . .
C6 C5 H5A 108.1 . .
C4 C5 H5A 108.1 . .
C6 C5 H5B 108.1 . .
C4 C5 H5B 108.1 . .
H5A C5 H5B 107.3 . .
C4' C3' N3 85.1(10) . .
C4' C3' H3'A 114.5 . .
N3 C3' H3'A 114.5 . .
C4' C3' H3'B 114.5 . .
N3 C3' H3'B 114.5 . .
H3'A C3' H3'B 111.6 . .
F3 B1 F1 111.7(12) . .
F3 B1 F2 110.3(11) . .
F1 B1 F2 112.8(10) . .
F3 B1 F4 104.8(10) . .
F1 B1 F4 110.2(11) . .
F2 B1 F4 106.5(12) . .
C3 C4 C5 114.3(10) . .
C3 C4 H4A 108.7 . .
C5 C4 H4A 108.7 . .
C3 C4 H4B 108.7 . .
C5 C4 H4B 108.7 . .
H4A C4 H4B 107.6 . .
C4' C5' C6' 116.8(14) . .
C4' C5' H5'A 108.1 . .
C6' C5' H5'A 108.1 . .
C4' C5' H5'B 108.1 . .
C6' C5' H5'B 108.1 . .
H5'A C5' H5'B 107.3 . .
C4 C3 N3 111.3(10) . .
C4 C3 H3A 109.4 . .
N3 C3 H3A 109.4 . .
C4 C3 H3B 109.4 . .
N3 C3 H3B 109.4 . .
H3A C3 H3B 108.0 . .
C5' C4' C3' 108.8(13) . .
C5' C4' H4'A 109.9 . .
C3' C4' H4'A 109.9 . .
C5' C4' H4'B 109.9 . .
C3' C4' H4'B 109.9 . .
H4'A C4' H4'B 108.3 . .
N4 C6' C5' 102.7(12) . .
N4 C6' H6'A 111.2 . .
C5' C6' H6'A 111.2 . .
N4 C6' H6'B 111.2 . .
C5' C6' H6'B 111.2 . .
H6'A C6' H6'B 109.1 . .

loop_
_geom_bond_atom_site_label_1
_geom_bond_atom_site_label_2
_geom_bond_distance
_geom_bond_site_symmetry_2
Ag01 N1 2.241(8) .
Ag01 N7 2.276(8) .
Ag01 N6 2.375(10) 2_566
Ag01 N2 2.442(8) 2_666
N1 N2 1.316(11) .
N1 C2 1.334(13) .
N2 N3 1.333(11) .
N2 Ag01 2.442(8) 2_666
N8 N7 1.313(12) .
N8 N9 1.329(11) .
F3 B1 1.341(16) .
N9 C9 1.344(13) .
N9 C11 1.465(13) .
N7 C10 1.351(13) .
F1 B1 1.367(15) .
N3 C1 1.338(13) .
N3 C3 1.493(11) .
N3 C3' 1.919(11) .
N4 N5 1.318(13) .
N4 N6 1.331(12) .
N4 C6' 1.485(14) .
N4 C6 1.503(12) .
F2 B1 1.375(16) .
N5 C8 1.325(15) .
N6 C7 1.329(14) .
N6 Ag01 2.375(10) 2_566
F4 B1 1.389(17) .
C2 C1 1.341(14) .
C2 H2 0.9300 .
C11 C12 1.508(15) .
C11 H11A 0.9700 .
C11 H11B 0.9700 .
C1 H1 0.9300 .
C12 C12 1.50(2) 2_755
C12 H12A 0.9700 .
C12 H12B 0.9700 .
C10 C9 1.353(15) .
C10 H10 0.9300 .
C9 H9 0.9300 .
C8 C7 1.367(17) .
C8 H8 0.9300 .
C7 H7 0.9300 .
C6 C5 1.475(13) .
C6 H6A 0.9700 .
C6 H6B 0.9700 .
C5 C4 1.530(11) .
C5 H5A 0.9700 .
C5 H5B 0.9700 .
C3' C4' 1.544(15) .
C3' H3'A 0.9700 .
C3' H3'B 0.9700 .
C4 C3 1.483(13) .
C4 H4A 0.9700 .
C4 H4B 0.9700 .
C5' C4' 1.490(14) .
C5' C6' 1.499(15) .
C5' H5'A 0.9700 .
C5' H5'B 0.9700 .
C3 H3A 0.9700 .
C3 H3B 0.9700 .
C4' H4'A 0.9700 .
C4' H4'B 0.9700 .
C6' H6'A 0.9700 .
C6' H6'B 0.9700 .

loop_
_geom_torsion_atom_site_label_1
_geom_torsion_atom_site_label_2
_geom_torsion_atom_site_label_3
_geom_torsion_atom_site_label_4
_geom_torsion
_geom_torsion_site_symmetry_1
_geom_torsion_site_symmetry_4
N7 Ag01 N1 N2 -160.3(8) . .
N6 Ag01 N1 N2 77.4(9) 2_566 .
N2 Ag01 N1 N2 -27.1(10) 2_666 .
N7 Ag01 N1 C2 20.0(10) . .
N6 Ag01 N1 C2 -102.4(9) 2_566 .
N2 Ag01 N1 C2 153.2(8) 2_666 .
C2 N1 N2 N3 1.2(12) . .
Ag01 N1 N2 N3 -178.6(7) . .
C2 N1 N2 Ag01 -149.9(7) . 2_666
Ag01 N1 N2 Ag01 30.3(11) . 2_666
N7 N8 N9 C9 -0.7(12) . .
N7 N8 N9 C11 -175.0(9) . .
N9 N8 N7 C10 0.1(12) . .
N9 N8 N7 Ag01 169.0(6) . .
N1 Ag01 N7 N8 176.2(7) . .
N6 Ag01 N7 N8 -49.5(8) 2_566 .
N2 Ag01 N7 N8 45.6(8) 2_666 .
N1 Ag01 N7 C10 -17.7(11) . .
N6 Ag01 N7 C10 116.6(10) 2_566 .
N2 Ag01 N7 C10 -148.3(9) 2_666 .
N1 N2 N3 C1 -1.6(13) . .
Ag01 N2 N3 C1 148.1(8) 2_666 .
N1 N2 N3 C3 170.2(11) . .
Ag01 N2 N3 C3 -40.1(14) 2_666 .
N1 N2 N3 C3' -141.5(12) . .
Ag01 N2 N3 C3' 8.2(15) 2_666 .
N6 N4 N5 C8 0.1(13) . .
C6' N4 N5 C8 167.4(14) . .
C6 N4 N5 C8 -170.0(10) . .
N5 N4 N6 C7 -0.1(13) . .
C6' N4 N6 C7 -166.4(13) . .
C6 N4 N6 C7 170.2(10) . .
N5 N4 N6 Ag01 162.7(8) . 2_566
C6' N4 N6 Ag01 -3.6(17) . 2_566
C6 N4 N6 Ag01 -27.0(14) . 2_566
N2 N1 C2 C1 -0.4(12) . .
Ag01 N1 C2 C1 179.4(7) . .
N8 N9 C11 C12 98.9(11) . .
C9 N9 C11 C12 -74.2(14) . .
N2 N3 C1 C2 1.4(13) . .
C3 N3 C1 C2 -169.4(12) . .
C3' N3 C1 C2 141.4(10) . .
N1 C2 C1 N3 -0.6(12) . .
N9 C11 C12 C12 -175.6(11) . 2_755
N8 N7 C10 C9 0.5(13) . .
Ag01 N7 C10 C9 -166.5(8) . .
N8 N9 C9 C10 1.0(13) . .
C11 N9 C9 C10 174.6(10) . .
N7 C10 C9 N9 -0.9(13) . .
N4 N5 C8 C7 0.0(12) . .
N4 N6 C7 C8 0.1(12) . .
Ag01 N6 C7 C8 -163.3(8) 2_566 .
N5 C8 C7 N6 0.0(14) . .
N5 N4 C6 C5 77.5(19) . .
N6 N4 C6 C5 -92.1(18) . .
C6' N4 C6 C5 160(8) . .
N4 C6 C5 C4 -175.8(13) . .
N2 N3 C3' C4' -143.8(16) . .
C1 N3 C3' C4' 78.8(18) . .
C3 N3 C3' C4' -40.0(15) . .
C6 C5 C4 C3 -75.1(19) . .
C5 C4 C3 N3 -177.1(12) . .
N2 N3 C3 C4 130.5(13) . .
C1 N3 C3 C4 -59.3(19) . .
C3' N3 C3 C4 30.1(15) . .
C6' C5' C4' C3' 150(3) . .
N3 C3' C4' C5' 150(2) . .
N5 N4 C6' C5' 118(2) . .
N6 N4 C6' C5' -76(3) . .
C6 N4 C6' C5' 9(5) . .
C4' C5' C6' N4 -170(2) . .
